data_2006950
loop_
_publ_author_name
'Thalladi, Venkat R.'
'Katz, Amy K.'
'Carrell, H. L.'
'Nangia, Ashwini'
'Desiraju, Gautam R.'

_publ_section_title
;
 Trimethyl Isocyanurate and Triethyl Isocyanurate
;
_journal_issue 1
_journal_name_full 'Acta Crystallographica Section C'
_journal_page_first 86
_journal_page_last 89
_journal_paper_doi 10.1107/S010827019701384X
_journal_volume 54
_journal_year 1998
_chemical_formula_moiety 'C6 H9 N3 O3'
_chemical_formula_sum 'C6 H9 N3 O3'
_chemical_formula_weight 171.155
_chemical_melting_point 449
_chemical_name_common 'Trimethyl isocyanurate'
_chemical_name_systematic
;
1,3,5-Trimethyl-1,3,5-triazine(1H,3H,5H)-2,4,6-trione
;
_space_group_IT_number 14
_symmetry_cell_setting monoclinic
_symmetry_space_group_name_Hall '-P 2yab'
_symmetry_space_group_name_H-M 'P 1 21/a 1'
_cell_angle_alpha 90.00
_cell_angle_beta 100.88(7)
_cell_angle_gamma 90.00
_cell_formula_units_Z 8
_cell_length_a 8.1420(10)
_cell_length_b 13.3930(10)
_cell_length_c 14.8220(10)
_cell_measurement_reflns_used 50
_cell_measurement_temperature 293(2)
_cell_measurement_theta_max 25
_cell_measurement_theta_min 2
_cell_volume 1587.2(4)
_computing_cell_refinement 'CAD4 Software'
_computing_data_collection 'CAD4 Software (Enraf-Nonius, 1989)'
_computing_data_reduction 'CAD4 Software'
_computing_molecular_graphics 'ORTEP (Johnson, 1976) and PLUTO (Motherwell & Clegg, 1978)'
_computing_publication_material SHELXL93
_computing_structure_refinement 'SHELXL93 (Sheldrick, 1993)'
_computing_structure_solution 'SHELXS86 (Sheldrick, 1990)'
_diffrn_ambient_temperature 293(2)
_diffrn_measurement_device 'Enraf-Nonius CAD4'
_diffrn_measurement_method \w-2\q
_diffrn_radiation_monochromator graphite
_diffrn_radiation_source 'fine-focus sealed tube'
_diffrn_radiation_type MoK\a
_diffrn_radiation_wavelength 0.71073
_diffrn_reflns_av_R_equivalents 0.022
_diffrn_reflns_av_sigmaI/netI 0.0261
_diffrn_reflns_limit_h_max 9
_diffrn_reflns_limit_h_min -4
_diffrn_reflns_limit_k_max 15
_diffrn_reflns_limit_k_min -4
_diffrn_reflns_limit_l_max 17
_diffrn_reflns_limit_l_min -17
_diffrn_reflns_number 2754
_diffrn_reflns_theta_max 24.98
_diffrn_reflns_theta_min 2.07
_diffrn_standards_decay_% 0
_diffrn_standards_interval_count 100
_diffrn_standards_number 2
_exptl_absorpt_coefficient_mu 0.116
_exptl_absorpt_correction_type none
_exptl_crystal_colour white
_exptl_crystal_density_diffrn 1.433
_exptl_crystal_density_method 'not measured'
_exptl_crystal_description prism
_exptl_crystal_F_000 720
_exptl_crystal_size_max 0.34
_exptl_crystal_size_mid 0.32
_exptl_crystal_size_min 0.26
_refine_diff_density_max 0.241
_refine_diff_density_min -0.188
_refine_ls_extinction_coef 0.058(5)
_refine_ls_extinction_method SHELXL93
_refine_ls_goodness_of_fit_all 1.088
_refine_ls_goodness_of_fit_obs 1.211
_refine_ls_hydrogen_treatment 'H atoms riding'
_refine_ls_matrix_type full
_refine_ls_number_parameters 218
_refine_ls_number_reflns 2508
_refine_ls_number_restraints 0
_refine_ls_restrained_S_all 1.088
_refine_ls_restrained_S_obs 1.211
_refine_ls_R_factor_all 0.074
_refine_ls_R_factor_obs .053
_refine_ls_shift/esd_max -0.007
_refine_ls_shift/esd_mean 0.001
_refine_ls_structure_factor_coef Fsqd
_refine_ls_weighting_details 'w = 1/[\s^2^(Fo^2^)+(0.0967P)^2^+0.3347P] where P = (Fo^2^+2Fc^2^)/3'
_refine_ls_weighting_scheme calc
_refine_ls_wR_factor_all 0.163
_refine_ls_wR_factor_obs .152
_reflns_number_observed 1814
_reflns_number_total 2508
_reflns_observed_criterion >2sigma(I)
_cod_data_source_file oa1038.cif
_cod_data_source_block 1
_cod_depositor_comments
;
The following automatic conversions were performed:

'_chemical_melting_point' value '449 K' was changed to '449' - the
value should be numeric and without a unit designator.

Automatic conversion script
Id: cif_fix_values 1646 2011-03-28 12:23:43Z adriana 

The following automatic conversions were performed:

'_chemical_melting_point' value '449 K' was changed to '449' - the
value should be numeric and without a unit designator.

Automatic conversion script
Id: cif_fix_values 1715 2011-07-08 13:25:40Z adriana 

The following automatic conversions were performed:

'_refine_ls_weighting_scheme' value 'calc w =
1/[\s^2^(Fo^2^)+(0.0967P)^2^+0.3347P] where P = (Fo^2^+2Fc^2^)/3' was
changed to 'calc'. New tag '_refine_ls_weighting_details' was
created. The value of the new tag was set to 'w =
1/[\s^2^(Fo^2^)+(0.0967P)^2^+0.3347P] where P = (Fo^2^+2Fc^2^)/3'.

Automatic conversion script
Id: cif_fix_values 3143 2015-03-26 13:38:13Z robertas 
;
_cod_original_cell_volume 1587.2(3)
_cod_original_sg_symbol_H-M 'P 21/a'
_cod_database_code 2006950

loop_
_symmetry_equiv_pos_as_xyz
'x, y, z'
'-x+1/2, y+1/2, -z'
'-x, -y, -z'
'x-1/2, -y-1/2, z'

loop_
_atom_site_aniso_label
_atom_site_aniso_U_11
_atom_site_aniso_U_22
_atom_site_aniso_U_33
_atom_site_aniso_U_12
_atom_site_aniso_U_13
_atom_site_aniso_U_23
C11 .0495(15) .059(2) .0434(13) .0102(13) .0117(12) .0108(11)
C12 .055(2) .0411(14) .0487(14) -.0025(11) -.0004(12) .0045(11)
C13 .0448(14) .0486(14) .0485(14) -.0045(12) .0103(11) -.0005(11)
C14 .096(2) .043(2) .074(2) .0014(15) .007(2) -.0086(14)
C15 .063(2) .109(3) .104(3) -.026(2) .026(2) .020(2)
C16 .072(2) .069(2) .096(2) .018(2) .028(2) -.013(2)
N11 .0510(12) .0420(11) .0454(11) .0005(9) .0057(9) -.0022(9)
N12 .0455(11) .0542(13) .0515(12) -.0063(10) .0096(10) .0110(10)
N13 .0452(11) .0456(12) .0534(12) .0053(9) .0104(10) -.0023(9)
O11 .085(2) .087(2) .085(2) .0271(12) .0449(13) .0069(12)
O12 .092(2) .0487(12) .0881(15) -.0149(11) .0057(12) -.0074(11)
O13 .0691(13) .079(2) .103(2) -.0232(11) .0380(13) -.0087(12)
C21 .051(2) .052(2) .068(2) .0009(13) .0046(14) .0113(13)
C22 .077(2) .053(2) .054(2) .0008(14) .0198(15) -.0004(13)
C23 .054(2) .059(2) .048(2) .0011(13) .0098(13) .0026(12)
C24 .085(2) .123(3) .077(2) .025(2) .042(2) .015(2)
C25 .127(3) .095(3) .052(2) .005(2) -.014(2) .018(2)
C26 .058(2) .132(3) .087(2) .026(2) .018(2) .002(2)
N21 .0524(12) .0660(14) .0523(13) .0052(11) .0160(10) .0092(11)
N22 .0698(15) .0581(14) .0458(12) -.0030(12) .0006(11) .0054(10)
N23 .0513(13) .070(2) .0501(12) .0071(11) .0125(10) .0042(11)
O21 .0588(13) .096(2) .108(2) .0132(12) .0044(12) .0261(14)
O22 .119(2) .101(2) .0638(14) .0155(15) .0429(14) -.0040(12)
O23 .0775(15) .117(2) .0455(11) .0137(13) .0024(10) .0096(12)

loop_
_atom_site_label
_atom_site_fract_x
_atom_site_fract_y
_atom_site_fract_z
_atom_site_U_iso_or_equiv
_atom_site_thermal_displace_type
_atom_site_calc_flag
_atom_site_refinement_flags
_atom_site_occupancy
_atom_site_disorder_group
_atom_site_type_symbol
C11 .2058(3) .9458(2) .0761(2) .0504(7) Uani d . 1 . C
C12 .1263(3) 1.0959(2) .1485(2) .0497(6) Uani d . 1 . C
C13 -.0500(3) .9489(2) .1376(2) .0471(6) Uani d . 1 . C
C14 .0353(4) .7962(2) .0687(2) .0724(9) Uani d . 1 . C
H141 -.0695(4) .7745(2) .0826(2) .109 Uiso calc R 1 . H
H142 .1245(4) .7579(2) .1039(2) .109 Uiso calc R 1 . H
H143 .0343(4) .7868(2) .0044(2) .109 Uiso calc R 1 . H
C15 .3891(4) 1.0903(3) .0914(3) .0907(12) Uani d . 1 . C
H151 .4500(4) 1.0450(3) .0598(3) .136 Uiso calc R 1 . H
H152 .4555(4) 1.1067(3) .1501(3) .136 Uiso calc R 1 . H
H153 .3642(4) 1.1501(3) .0557(3) .136 Uiso calc R 1 . H
C16 -.1365(4) 1.1013(2) .2046(2) .0775(9) Uani d . 1 . C
H161 -.2295(4) 1.0587(2) .2087(2) .116 Uiso calc R 1 . H
H162 -.1755(4) 1.1593(2) .1688(2) .116 Uiso calc R 1 . H
H163 -.0831(4) 1.1216(2) .2652(2) .116 Uiso calc R 1 . H
N11 .0604(3) .90258(14) .09186(13) .0466(5) Uani d . 1 . N
N12 .2322(2) 1.0430(2) .10445(14) .0504(6) Uani d . 1 . N
N13 -.0160(2) 1.04696(15) .16055(14) .0479(5) Uani d . 1 . N
O11 .3032(3) .9010(2) .0384(2) .0820(7) Uani d . 1 . O
O12 .1548(3) 1.18093(14) .1748(2) .0777(7) Uani d . 1 . O
O13 -.1714(3) .9062(2) .1550(2) .0806(7) Uani d . 1 . O
C21 .5950(3) .8468(2) .4674(2) .0580(7) Uani d . 1 . C
C22 .3399(4) .8932(2) .5208(2) .0600(7) Uani d . 1 . C
C23 .3468(3) .8935(2) .3577(2) .0532(7) Uani d . 1 . C
C24 .6057(5) .8549(3) .3038(2) .0917(12) Uani d . 1 . C
H241 .7185(5) .8350(3) .3284(2) .137 Uiso calc R 1 . H
H242 .6065(5) .9177(3) .2727(2) .137 Uiso calc R 1 . H
H243 .5531(5) .8053(3) .2612(2) .137 Uiso calc R 1 . H
C25 .5839(5) .8374(3) .6309(2) .0956(12) Uani d . 1 . C
H251 .5070(5) .8513(3) .6711(2) .143 Uiso calc R 1 . H
H252 .6827(5) .8773(3) .6487(2) .143 Uiso calc R 1 . H
H253 .6136(5) .7680(3) .6351(2) .143 Uiso calc R 1 . H
C26 .0891(4) .9351(3) .4102(3) .0919(12) Uani d . 1 . C
H261 .0493(4) .9426(3) .4668(3) .138 Uiso calc R 1 . H
H262 .0263(4) .8837(3) .3739(3) .138 Uiso calc R 1 . H
H263 .0754(4) .9970(3) .3770(3) .138 Uiso calc R 1 . H
N21 .5115(3) .8653(2) .37963(15) .0561(6) Uani d . 1 . N
N22 .5049(3) .8616(2) .53563(15) .0592(6) Uani d . 1 . N
N23 .2673(3) .9076(2) .43016(15) .0569(6) Uani d . 1 . N
O21 .7396(3) .8198(2) .4835(2) .0889(8) Uani d . 1 . O
O22 .2655(3) .9076(2) .58233(15) .0912(8) Uani d . 1 . O
O23 .2770(3) .9076(2) .27945(14) .0813(7) Uani d . 1 . O

loop_
_atom_type_symbol
_atom_type_description
_atom_type_scat_dispersion_real
_atom_type_scat_dispersion_imag
_atom_type_scat_source
C C 0.0033 0.0016 'International Tables Vol C Tables 4.2.6.8 and 6.1.1.4'
H H 0.0000 0.0000 'International Tables Vol C Tables 4.2.6.8 and 6.1.1.4'
N N 0.0061 0.0033 'International Tables Vol C Tables 4.2.6.8 and 6.1.1.4'
O O 0.0106 0.0060 'International Tables Vol C Tables 4.2.6.8 and 6.1.1.4'

loop_
_geom_angle_atom_site_label_1
_geom_angle_atom_site_label_2
_geom_angle_atom_site_label_3
_geom_angle
O11 C11 N11 121.9(3)
O11 C11 N12 122.1(3)
N11 C11 N12 115.9(2)
O12 C12 N13 121.5(3)
O12 C12 N12 122.6(3)
N13 C12 N12 115.9(2)
O13 C13 N13 122.2(2)
O13 C13 N11 122.0(2)
N13 C13 N11 115.8(2)
N11 C14 H141 109.5(2)
N11 C14 H142 109.47(15)
H141 C14 H142 109.5
N11 C14 H143 109.47(15)
H141 C14 H143 109.5
H142 C14 H143 109.5
N12 C15 H151 109.5(2)
N12 C15 H152 109.5(2)
H151 C15 H152 109.5
N12 C15 H153 109.5(2)
H151 C15 H153 109.5
H152 C15 H153 109.5
N13 C16 H161 109.5(2)
N13 C16 H162 109.5(2)
H161 C16 H162 109.5
N13 C16 H163 109.5(2)
H161 C16 H163 109.5
H162 C16 H163 109.5
C11 N11 C13 123.9(2)
C11 N11 C14 117.0(2)
C13 N11 C14 118.5(2)
C12 N12 C11 124.0(2)
C12 N12 C15 118.7(3)
C11 N12 C15 117.2(3)
C12 N13 C13 124.1(2)
C12 N13 C16 118.2(2)
C13 N13 C16 117.7(2)
O21 C21 N22 122.2(3)
O21 C21 N21 122.0(3)
N22 C21 N21 115.8(2)
O22 C22 N23 122.2(3)
O22 C22 N22 122.7(3)
N23 C22 N22 115.1(2)
O23 C23 N23 121.8(3)
O23 C23 N21 122.2(3)
N23 C23 N21 116.0(2)
N21 C24 H241 109.5(2)
N21 C24 H242 109.5(2)
H241 C24 H242 109.5
N21 C24 H243 109.5(2)
H241 C24 H243 109.5
H242 C24 H243 109.5
N22 C25 H251 109.5(2)
N22 C25 H252 109.5(2)
H251 C25 H252 109.5
N22 C25 H253 109.5(2)
H251 C25 H253 109.5
H252 C25 H253 109.5
N23 C26 H261 109.5(2)
N23 C26 H262 109.5(2)
H261 C26 H262 109.5
N23 C26 H263 109.5(2)
H261 C26 H263 109.5
H262 C26 H263 109.5
C23 N21 C21 124.1(2)
C23 N21 C24 118.0(2)
C21 N21 C24 117.9(2)
C21 N22 C22 124.4(2)
C21 N22 C25 118.5(3)
C22 N22 C25 117.0(3)
C23 N23 C22 124.6(2)
C23 N23 C26 118.2(2)
C22 N23 C26 117.2(3)

loop_
_geom_bond_atom_site_label_1
_geom_bond_atom_site_label_2
_geom_bond_site_symmetry_2
_geom_bond_distance
_geom_bond_publ_flag
C11 O11 . 1.212(3) ?
C11 N11 . 1.376(3) ?
C11 N12 . 1.373(3) ?
C12 O12 . 1.212(3) ?
C12 N13 . 1.372(3) ?
C12 N12 . 1.372(3) ?
C13 O13 . 1.211(3) ?
C13 N13 . 1.372(3) ?
C13 N11 . 1.372(3) ?
C14 N11 . 1.470(3) ?
C14 H141 . .96 ?
C14 H142 . .96 ?
C14 H143 . .96 ?
C15 N12 . 1.471(3) ?
C15 H151 . .96 ?
C15 H152 . .96 ?
C15 H153 . .96 ?
C16 N13 . 1.470(3) ?
C16 H161 . .96 ?
C16 H162 . .96 ?
C16 H163 . .96 ?
C21 O21 . 1.211(3) ?
C21 N22 . 1.371(4) ?
C21 N21 . 1.372(4) ?
C22 O22 . 1.203(3) ?
C22 N23 . 1.375(4) ?
C22 N22 . 1.386(4) ?
C23 O23 . 1.206(3) ?
C23 N23 . 1.368(3) ?
C23 N21 . 1.372(3) ?
C24 N21 . 1.482(4) ?
C24 H241 . .96 ?
C24 H242 . .96 ?
C24 H243 . .96 ?
C25 N22 . 1.473(4) ?
C25 H251 . .96 ?
C25 H252 . .96 ?
C25 H253 . .96 ?
C26 N23 . 1.472(4) ?
C26 H261 . .96 ?
C26 H262 . .96 ?
C26 H263 . .96 ?

loop_
_geom_hbond_atom_site_label_D
_geom_hbond_atom_site_label_H
_geom_hbond_atom_site_label_A
_geom_hbond_site_symmetry_A
_geom_hbond_distance_DH
_geom_hbond_distance_HA
_geom_hbond_distance_DA
_geom_hbond_angle_DHA
C14 H141 O11 4_575 0.96 2.602(4) 3.229(4) 123.2(3)
C14 H142 O13 4_675 0.96 2.773(4) 3.679(4) 157.7(3)
C14 H143 O12 3_575 0.96 2.841(4) 3.662(4) 144.0(3)
C15 H151 O11 3_675 0.96 2.790(4) 3.437(4) 125.5(4)
C16 H162 O12 4_585 0.96 2.558(4) 3.362(4) 141.4(4)
C16 H163 O22 3_576 0.96 2.955(5) 3.513(5) 118.3(3)
C24 H242 O13 1_655 0.96 2.744(5) 3.185(5) 108.8(4)
C25 H252 O12 3_676 0.96 2.808(4) 3.251(4) 109.0(3)
C25 H253 O22 4_675 0.96 2.836(5) 3.725(5) 154.6(3)

loop_
_cod_related_entry_id
_cod_related_entry_database
_cod_related_entry_code
1 ChemSpider 12670
